data_7020712
loop_
_publ_author_name
'Erdmann, Markus'
'R\"osener, Christian'
'Holtrichter-R\"o\&smann, Thorsten'
'Daniliuc, Constantin G.'
'Fr\"ohlich, Roland'
'Uhl, Werner'
'W\"urthwein, Ernst-Ulrich'
'Kehr, Gerald'
'Erker, Gerhard'

_publ_section_title
;
 Functional group chemistry at intramolecular frustrated Lewis pairs:
 substituent exchange at the Lewis acid site with 9-BBN.
;
_journal_issue 3
_journal_name_full 'Dalton transactions (Cambridge, England : 2003)'
_journal_page_first 709
_journal_page_last 718
_journal_paper_doi 10.1039/c2dt31737k
_journal_volume 42
_journal_year 2013
_chemical_formula_sum 'C51 H57 B F5 N P2'
_chemical_formula_weight 851.73
_chemical_name_systematic
;
?
;
_space_group_IT_number 2
_symmetry_cell_setting triclinic
_symmetry_space_group_name_Hall '-P 1'
_symmetry_space_group_name_H-M 'P -1'
_atom_sites_solution_hydrogens geom
_atom_sites_solution_primary direct
_atom_sites_solution_secondary difmap
_audit_creation_method SHELXL-97
_cell_angle_alpha 95.90(3)
_cell_angle_beta 92.54(3)
_cell_angle_gamma 110.50(3)
_cell_formula_units_Z 2
_cell_length_a 10.848(2)
_cell_length_b 13.014(3)
_cell_length_c 19.466(4)
_cell_measurement_reflns_used 7297
_cell_measurement_temperature 223(2)
_cell_measurement_theta_max 68.25
_cell_measurement_theta_min 0.88
_cell_volume 2550.9(11)
_computing_cell_refinement 'Collect (Nonius B.V., 1998)'
_computing_data_collection 'Collect (Nonius B.V., 1998)'
_computing_data_reduction 'Denzo-SMN (Otwinowski & Minor, 1997)'
_computing_molecular_graphics 'XP (BrukerAXS, 2000)'
_computing_publication_material 'SHELXL-97 (Sheldrick, 1997)'
_computing_structure_refinement 'SHELXL-97 (Sheldrick, 1997)'
_computing_structure_solution 'SHELXS-97 (Sheldrick, 1990)'
_diffrn_ambient_temperature 223(2)
_diffrn_measured_fraction_theta_full 0.908
_diffrn_measured_fraction_theta_max 0.908
_diffrn_measurement_device_type 'Nonius KappaCCD APEXII'
_diffrn_measurement_method '\w and \f scans'
_diffrn_radiation_monochromator graphite
_diffrn_radiation_source 'fine-focus sealed tube'
_diffrn_radiation_type CuK\a
_diffrn_radiation_wavelength 1.54178
_diffrn_reflns_av_R_equivalents 0.114
_diffrn_reflns_av_sigmaI/netI 0.0746
_diffrn_reflns_limit_h_max 12
_diffrn_reflns_limit_h_min 0
_diffrn_reflns_limit_k_max 14
_diffrn_reflns_limit_k_min -15
_diffrn_reflns_limit_l_max 22
_diffrn_reflns_limit_l_min -22
_diffrn_reflns_number 29514
_diffrn_reflns_theta_full 67.50
_diffrn_reflns_theta_max 67.50
_diffrn_reflns_theta_min 4.06
_exptl_absorpt_coefficient_mu 1.183
_exptl_absorpt_correction_T_max 0.9432
_exptl_absorpt_correction_T_min 0.8909
_exptl_absorpt_correction_type multi-scan
_exptl_absorpt_process_details 'Denzo (Otwinowski, Borek, Majewski & Minor, 2003)'
_exptl_crystal_colour colourless
_exptl_crystal_density_diffrn 1.109
_exptl_crystal_density_method 'not measured'
_exptl_crystal_description plate
_exptl_crystal_F_000 900
_exptl_crystal_size_max 0.10
_exptl_crystal_size_mid 0.08
_exptl_crystal_size_min 0.05
_refine_diff_density_max 0.277
_refine_diff_density_min -0.239
_refine_diff_density_rms 0.053
_refine_ls_extinction_method none
_refine_ls_goodness_of_fit_ref 1.038
_refine_ls_hydrogen_treatment constr
_refine_ls_matrix_type full
_refine_ls_number_parameters 553
_refine_ls_number_reflns 8352
_refine_ls_number_restraints 0
_refine_ls_restrained_S_all 1.038
_refine_ls_R_factor_all 0.1233
_refine_ls_R_factor_gt 0.0669
_refine_ls_shift/su_max 0.000
_refine_ls_shift/su_mean 0.000
_refine_ls_structure_factor_coef Fsqd
_refine_ls_weighting_details 'calc w=1/[\s^2^(Fo^2^)+(0.0879P)^2^+0.0000P] where P=(Fo^2^+2Fc^2^)/3'
_refine_ls_weighting_scheme calc
_refine_ls_wR_factor_gt 0.1545
_refine_ls_wR_factor_ref 0.1763
_reflns_number_gt 4806
_reflns_number_total 8352
_reflns_threshold_expression >2sigma(I)
_cod_data_source_file c2dt31737k.txt
_cod_data_source_block erk6580
_cod_original_cell_volume 2550.9(9)
_cod_original_sg_symbol_H-M P-1
_cod_database_code 7020712

loop_
_symmetry_equiv_pos_as_xyz
'x, y, z'
'-x, -y, -z'

loop_
_atom_site_label
_atom_site_type_symbol
_atom_site_fract_x
_atom_site_fract_y
_atom_site_fract_z
_atom_site_U_iso_or_equiv
_atom_site_adp_type
_atom_site_occupancy
_atom_site_symmetry_multiplicity
_atom_site_calc_flag
_atom_site_refinement_flags
P1 P 0.64262(10) 0.52117(7) 0.14929(5) 0.0514(3) Uani 1 1 d .
P2 P 0.01168(9) 0.10451(7) 0.21604(4) 0.0496(3) Uani 1 1 d .
B1 B 0.3932(4) 0.3394(3) 0.29208(19) 0.0462(10) Uani 1 1 d .
N1 N 0.4802(3) 0.2592(2) 0.29160(13) 0.0484(7) Uani 1 1 d .
C1 C 0.5002(4) 0.4110(3) 0.17781(16) 0.0529(9) Uani 1 1 d .
H1A H 0.4200 0.4014 0.1487 0.063 Uiso 1 1 calc R
H1B H 0.5156 0.3409 0.1727 0.063 Uiso 1 1 calc R
C2 C 0.4817(4) 0.4420(3) 0.25384(16) 0.0497(9) Uani 1 1 d .
H2A H 0.4401 0.4980 0.2560 0.060 Uiso 1 1 calc R
H2B H 0.5690 0.4757 0.2795 0.060 Uiso 1 1 calc R
C3 C 0.2502(3) 0.2761(3) 0.25027(17) 0.0477(8) Uani 1 1 d .
H3A H 0.2108 0.3317 0.2426 0.057 Uiso 1 1 calc R
H3B H 0.2643 0.2449 0.2046 0.057 Uiso 1 1 calc R
C4 C 0.1476(3) 0.1826(3) 0.28237(17) 0.0509(9) Uani 1 1 d .
H4A H 0.1132 0.2140 0.3217 0.061 Uiso 1 1 calc R
H4B H 0.1892 0.1332 0.2993 0.061 Uiso 1 1 calc R
C11 C 0.7750(4) 0.4996(3) 0.20260(17) 0.0487(9) Uani 1 1 d .
C12 C 0.8328(3) 0.5779(3) 0.26129(18) 0.0508(9) Uani 1 1 d .
C13 C 0.9270(4) 0.5643(3) 0.30592(19) 0.0601(10) Uani 1 1 d .
H13 H 0.9650 0.6179 0.3445 0.072 Uiso 1 1 calc R
C14 C 0.9670(4) 0.4748(3) 0.2958(2) 0.0644(11) Uani 1 1 d .
C15 C 0.9121(4) 0.3987(3) 0.23757(19) 0.0618(10) Uani 1 1 d .
H15 H 0.9403 0.3384 0.2289 0.074 Uiso 1 1 calc R
C16 C 0.8163(4) 0.4089(3) 0.19143(17) 0.0513(9) Uani 1 1 d .
C17 C 0.7961(4) 0.6790(3) 0.2783(2) 0.0640(11) Uani 1 1 d .
H17A H 0.8100 0.7213 0.2393 0.096 Uiso 1 1 calc R
H17B H 0.8509 0.7244 0.3188 0.096 Uiso 1 1 calc R
H17C H 0.7039 0.6561 0.2877 0.096 Uiso 1 1 calc R
C18 C 1.0674(5) 0.4603(5) 0.3468(2) 0.1077(18) Uani 1 1 d .
H18A H 1.0664 0.4996 0.3918 0.161 Uiso 1 1 calc R
H18B H 1.1547 0.4898 0.3305 0.161 Uiso 1 1 calc R
H18C H 1.0453 0.3823 0.3507 0.161 Uiso 1 1 calc R
C19 C 0.7662(4) 0.3194(3) 0.13007(18) 0.0659(11) Uani 1 1 d .
H19A H 0.8081 0.3471 0.0893 0.099 Uiso 1 1 calc R
H19B H 0.6712 0.2984 0.1217 0.099 Uiso 1 1 calc R
H19C H 0.7872 0.2555 0.1398 0.099 Uiso 1 1 calc R
C21 C 0.6767(4) 0.4872(3) 0.05953(17) 0.0530(9) Uani 1 1 d .
C22 C 0.7988(4) 0.5575(3) 0.0397(2) 0.0599(10) Uani 1 1 d .
C23 C 0.8331(4) 0.5426(4) -0.0273(2) 0.0702(12) Uani 1 1 d .
H23 H 0.9164 0.5880 -0.0386 0.084 Uiso 1 1 calc R
C24 C 0.7502(5) 0.4639(4) -0.0782(2) 0.0684(11) Uani 1 1 d .
C25 C 0.6297(4) 0.3986(3) -0.05933(19) 0.0622(10) Uani 1 1 d .
H25 H 0.5710 0.3452 -0.0933 0.075 Uiso 1 1 calc R
C26 C 0.5905(4) 0.4073(3) 0.00677(18) 0.0536(9) Uani 1 1 d .
C27 C 0.8948(4) 0.6525(4) 0.0887(2) 0.0842(14) Uani 1 1 d .
H27A H 0.8467 0.6921 0.1141 0.126 Uiso 1 1 calc R
H27B H 0.9579 0.7024 0.0623 0.126 Uiso 1 1 calc R
H27C H 0.9413 0.6239 0.1210 0.126 Uiso 1 1 calc R
C28 C 0.7897(5) 0.4496(4) -0.1511(2) 0.0935(15) Uani 1 1 d .
H28A H 0.7120 0.4265 -0.1837 0.140 Uiso 1 1 calc R
H28B H 0.8303 0.3938 -0.1549 0.140 Uiso 1 1 calc R
H28C H 0.8523 0.5193 -0.1613 0.140 Uiso 1 1 calc R
C29 C 0.4548(4) 0.3299(3) 0.01912(18) 0.0654(11) Uani 1 1 d .
H29A H 0.4097 0.2877 -0.0245 0.098 Uiso 1 1 calc R
H29B H 0.4043 0.3725 0.0387 0.098 Uiso 1 1 calc R
H29C H 0.4632 0.2798 0.0511 0.098 Uiso 1 1 calc R
C31 C -0.1246(4) -0.0003(3) 0.25176(18) 0.0525(9) Uani 1 1 d .
C32 C -0.1447(4) -0.0136(3) 0.32230(18) 0.0554(9) Uani 1 1 d .
C33 C -0.2683(4) -0.0816(3) 0.3392(2) 0.0637(11) Uani 1 1 d .
H33 H -0.2803 -0.0891 0.3862 0.076 Uiso 1 1 calc R
C34 C -0.3726(4) -0.1376(3) 0.2916(2) 0.0651(11) Uani 1 1 d .
C35 C -0.3502(4) -0.1276(3) 0.2226(2) 0.0640(10) Uani 1 1 d .
H35 H -0.4186 -0.1683 0.1884 0.077 Uiso 1 1 calc R
C36 C -0.2309(4) -0.0600(3) 0.20173(18) 0.0518(9) Uani 1 1 d .
C37 C -0.0406(4) 0.0405(4) 0.38204(19) 0.0792(13) Uani 1 1 d .
H37A H -0.0230 0.1195 0.3887 0.119 Uiso 1 1 calc R
H37B H 0.0399 0.0277 0.3719 0.119 Uiso 1 1 calc R
H37C H -0.0720 0.0093 0.4239 0.119 Uiso 1 1 calc R
C38 C -0.5051(5) -0.2081(4) 0.3117(3) 0.0994(16) Uani 1 1 d .
H38A H -0.4978 -0.2178 0.3602 0.149 Uiso 1 1 calc R
H38B H -0.5346 -0.2798 0.2836 0.149 Uiso 1 1 calc R
H38C H -0.5685 -0.1723 0.3041 0.149 Uiso 1 1 calc R
C39 C -0.2215(4) -0.0526(4) 0.12580(19) 0.0739(12) Uani 1 1 d .
H39A H -0.3067 -0.0948 0.1009 0.111 Uiso 1 1 calc R
H39B H -0.1561 -0.0825 0.1096 0.111 Uiso 1 1 calc R
H39C H -0.1955 0.0241 0.1177 0.111 Uiso 1 1 calc R
C41 C 0.0983(3) 0.0287(3) 0.16378(17) 0.0495(9) Uani 1 1 d .
C42 C 0.1352(4) 0.0644(3) 0.09911(17) 0.0564(10) Uani 1 1 d .
C43 C 0.2119(4) 0.0178(4) 0.0604(2) 0.0736(12) Uani 1 1 d .
H43 H 0.2377 0.0436 0.0180 0.088 Uiso 1 1 calc R
C44 C 0.2517(5) -0.0647(4) 0.0816(2) 0.0749(12) Uani 1 1 d .
C45 C 0.2130(4) -0.1001(3) 0.1444(2) 0.0671(11) Uani 1 1 d .
H45 H 0.2373 -0.1572 0.1594 0.081 Uiso 1 1 calc R
C46 C 0.1401(4) -0.0552(3) 0.18609(19) 0.0549(9) Uani 1 1 d .
C47 C 0.0957(4) 0.1529(3) 0.06924(19) 0.0702(12) Uani 1 1 d .
H47A H 0.0017 0.1361 0.0718 0.105 Uiso 1 1 calc R
H47B H 0.1158 0.1546 0.0212 0.105 Uiso 1 1 calc R
H47C H 0.1443 0.2243 0.0956 0.105 Uiso 1 1 calc R
C48 C 0.3340(6) -0.1143(5) 0.0376(3) 0.119(2) Uani 1 1 d .
H48A H 0.4224 -0.0920 0.0603 0.179 Uiso 1 1 calc R
H48B H 0.3386 -0.0882 -0.0075 0.179 Uiso 1 1 calc R
H48C H 0.2936 -0.1943 0.0319 0.179 Uiso 1 1 calc R
C49 C 0.1116(4) -0.0974(3) 0.2552(2) 0.0720(12) Uani 1 1 d .
H49A H 0.1728 -0.0454 0.2914 0.108 Uiso 1 1 calc R
H49B H 0.1218 -0.1687 0.2541 0.108 Uiso 1 1 calc R
H49C H 0.0218 -0.1053 0.2645 0.108 Uiso 1 1 calc R
C51 C 0.3755(3) 0.3706(3) 0.37480(16) 0.0448(8) Uani 1 1 d .
F52 F 0.3970(2) 0.55673(16) 0.36538(10) 0.0685(6) Uani 1 1 d .
C52 C 0.3704(3) 0.4715(3) 0.40364(17) 0.0498(9) Uani 1 1 d .
F53 F 0.3380(3) 0.59538(18) 0.49269(11) 0.0805(7) Uani 1 1 d .
C53 C 0.3403(4) 0.4941(3) 0.46970(18) 0.0556(9) Uani 1 1 d .
F54 F 0.2824(3) 0.4360(2) 0.57769(11) 0.0897(8) Uani 1 1 d .
C54 C 0.3119(4) 0.4152(3) 0.51303(18) 0.0619(10) Uani 1 1 d .
F55 F 0.2895(3) 0.2341(2) 0.53100(11) 0.0952(8) Uani 1 1 d .
C55 C 0.3161(4) 0.3138(3) 0.48852(19) 0.0621(10) Uani 1 1 d .
F56 F 0.3477(2) 0.19109(16) 0.40369(10) 0.0702(6) Uani 1 1 d .
C56 C 0.3460(4) 0.2942(3) 0.42255(18) 0.0532(9) Uani 1 1 d .
C61 C 0.5962(4) 0.2942(3) 0.33027(18) 0.0576(10) Uani 1 1 d .
H61 H 0.6210 0.3612 0.3600 0.069 Uiso 1 1 calc R
C62 C 0.6796(4) 0.2358(3) 0.3280(2) 0.0676(11) Uani 1 1 d .
H62 H 0.7607 0.2631 0.3553 0.081 Uiso 1 1 calc R
C63 C 0.6444(5) 0.1377(3) 0.2857(2) 0.0740(12) Uani 1 1 d .
H63 H 0.7004 0.0966 0.2836 0.089 Uiso 1 1 calc R
C64 C 0.5255(4) 0.1005(3) 0.2463(2) 0.0702(11) Uani 1 1 d .
H64 H 0.4987 0.0328 0.2173 0.084 Uiso 1 1 calc R
C65 C 0.4461(4) 0.1626(3) 0.24959(18) 0.0545(9) Uani 1 1 d .
H65 H 0.3657 0.1371 0.2218 0.065 Uiso 1 1 calc R

loop_
_atom_site_aniso_label
_atom_site_aniso_U_11
_atom_site_aniso_U_22
_atom_site_aniso_U_33
_atom_site_aniso_U_23
_atom_site_aniso_U_13
_atom_site_aniso_U_12
P1 0.0512(6) 0.0426(5) 0.0614(6) 0.0119(4) 0.0013(4) 0.0168(4)
P2 0.0493(6) 0.0443(5) 0.0559(5) 0.0100(4) 0.0028(4) 0.0168(4)
B1 0.051(3) 0.035(2) 0.055(2) 0.0049(17) 0.0000(19) 0.0201(19)
N1 0.052(2) 0.0411(16) 0.0542(16) 0.0049(13) 0.0013(14) 0.0203(14)
C1 0.057(2) 0.047(2) 0.053(2) 0.0071(16) 0.0009(17) 0.0168(18)
C2 0.057(2) 0.0388(19) 0.055(2) 0.0069(15) 0.0018(17) 0.0195(17)
C3 0.050(2) 0.0383(18) 0.058(2) 0.0070(15) 0.0038(17) 0.0193(16)
C4 0.052(2) 0.050(2) 0.054(2) 0.0100(16) 0.0077(17) 0.0211(18)
C11 0.052(2) 0.0373(18) 0.059(2) 0.0094(16) 0.0081(17) 0.0181(17)
C12 0.045(2) 0.044(2) 0.062(2) 0.0068(17) 0.0051(18) 0.0152(17)
C13 0.050(2) 0.064(2) 0.063(2) -0.0031(19) -0.0045(19) 0.021(2)
C14 0.054(3) 0.076(3) 0.070(2) 0.005(2) -0.002(2) 0.034(2)
C15 0.063(3) 0.066(2) 0.069(2) 0.009(2) 0.006(2) 0.039(2)
C16 0.051(2) 0.049(2) 0.056(2) 0.0074(17) 0.0052(17) 0.0206(18)
C17 0.064(3) 0.044(2) 0.081(3) 0.0011(19) -0.006(2) 0.0182(19)
C18 0.096(4) 0.139(5) 0.107(4) -0.008(3) -0.032(3) 0.076(4)
C19 0.082(3) 0.054(2) 0.068(2) 0.0030(19) 0.001(2) 0.034(2)
C21 0.048(2) 0.053(2) 0.062(2) 0.0242(18) 0.0031(18) 0.0185(18)
C22 0.051(3) 0.061(2) 0.070(2) 0.026(2) 0.009(2) 0.018(2)
C23 0.051(3) 0.082(3) 0.082(3) 0.036(2) 0.013(2) 0.022(2)
C24 0.071(3) 0.084(3) 0.066(3) 0.033(2) 0.017(2) 0.040(3)
C25 0.067(3) 0.061(2) 0.060(2) 0.0108(19) 0.007(2) 0.023(2)
C26 0.055(2) 0.050(2) 0.057(2) 0.0156(17) 0.0029(18) 0.0174(19)
C27 0.061(3) 0.080(3) 0.095(3) 0.032(3) 0.002(2) -0.001(2)
C28 0.101(4) 0.118(4) 0.081(3) 0.031(3) 0.029(3) 0.055(3)
C29 0.067(3) 0.060(2) 0.058(2) 0.0093(18) -0.003(2) 0.009(2)
C31 0.056(2) 0.045(2) 0.064(2) 0.0107(17) 0.0090(19) 0.0260(18)
C32 0.057(3) 0.053(2) 0.065(2) 0.0192(18) 0.0119(19) 0.025(2)
C33 0.076(3) 0.052(2) 0.077(3) 0.030(2) 0.024(2) 0.031(2)
C34 0.059(3) 0.046(2) 0.100(3) 0.026(2) 0.024(2) 0.023(2)
C35 0.056(3) 0.049(2) 0.087(3) 0.007(2) 0.006(2) 0.020(2)
C36 0.047(2) 0.043(2) 0.065(2) 0.0092(17) 0.0040(19) 0.0153(18)
C37 0.078(3) 0.098(3) 0.063(2) 0.026(2) 0.009(2) 0.028(3)
C38 0.082(4) 0.074(3) 0.134(4) 0.036(3) 0.036(3) 0.009(3)
C39 0.064(3) 0.072(3) 0.069(3) -0.001(2) -0.002(2) 0.007(2)
C41 0.048(2) 0.0396(19) 0.056(2) 0.0059(16) 0.0016(17) 0.0099(16)
C42 0.054(2) 0.059(2) 0.048(2) 0.0036(17) 0.0018(18) 0.0119(19)
C43 0.076(3) 0.080(3) 0.058(2) 0.000(2) 0.009(2) 0.022(3)
C44 0.080(3) 0.066(3) 0.075(3) -0.013(2) 0.013(2) 0.027(2)
C45 0.066(3) 0.049(2) 0.083(3) 0.001(2) 0.007(2) 0.019(2)
C46 0.049(2) 0.043(2) 0.068(2) 0.0054(17) 0.0091(19) 0.0108(18)
C47 0.068(3) 0.073(3) 0.067(2) 0.024(2) 0.002(2) 0.017(2)
C48 0.134(5) 0.133(5) 0.105(4) -0.005(3) 0.035(4) 0.069(4)
C49 0.081(3) 0.057(2) 0.092(3) 0.029(2) 0.019(2) 0.035(2)
C51 0.041(2) 0.0422(19) 0.0537(19) 0.0063(16) -0.0039(16) 0.0188(16)
F52 0.0932(17) 0.0439(11) 0.0745(13) 0.0119(10) 0.0169(12) 0.0298(11)
C52 0.050(2) 0.045(2) 0.056(2) 0.0120(17) 0.0037(17) 0.0180(17)
F53 0.1034(19) 0.0666(15) 0.0759(14) -0.0076(11) 0.0116(13) 0.0397(14)
C53 0.057(3) 0.054(2) 0.057(2) -0.0034(18) -0.0007(18) 0.0253(19)
F54 0.112(2) 0.1018(18) 0.0574(13) 0.0023(12) 0.0198(13) 0.0415(16)
C54 0.069(3) 0.075(3) 0.042(2) -0.0018(19) 0.0026(19) 0.029(2)
F55 0.139(2) 0.0876(17) 0.0688(14) 0.0350(13) 0.0216(14) 0.0434(17)
C55 0.072(3) 0.061(2) 0.053(2) 0.0179(19) 0.0054(19) 0.020(2)
F56 0.1000(18) 0.0519(12) 0.0687(13) 0.0185(10) 0.0102(12) 0.0363(12)
C56 0.063(3) 0.047(2) 0.054(2) 0.0056(17) 0.0008(18) 0.0273(19)
C61 0.059(3) 0.054(2) 0.062(2) 0.0088(18) -0.0013(19) 0.023(2)
C62 0.054(3) 0.067(3) 0.090(3) 0.024(2) -0.003(2) 0.029(2)
C63 0.069(3) 0.058(3) 0.108(3) 0.013(2) 0.010(3) 0.038(2)
C64 0.070(3) 0.052(2) 0.098(3) 0.004(2) 0.009(2) 0.034(2)
C65 0.052(2) 0.047(2) 0.066(2) 0.0045(18) 0.0029(18) 0.0212(18)

loop_
_atom_type_symbol
_atom_type_description
_atom_type_scat_dispersion_real
_atom_type_scat_dispersion_imag
_atom_type_scat_source
C C 0.0181 0.0091 'International Tables Vol C Tables 4.2.6.8 and 6.1.1.4'
H H 0.0000 0.0000 'International Tables Vol C Tables 4.2.6.8 and 6.1.1.4'
B B 0.0090 0.0039 'International Tables Vol C Tables 4.2.6.8 and 6.1.1.4'
F F 0.0727 0.0534 'International Tables Vol C Tables 4.2.6.8 and 6.1.1.4'
P P 0.2955 0.4335 'International Tables Vol C Tables 4.2.6.8 and 6.1.1.4'
N N 0.0311 0.0180 'International Tables Vol C Tables 4.2.6.8 and 6.1.1.4'

loop_
_geom_angle_atom_site_label_1
_geom_angle_atom_site_label_2
_geom_angle_atom_site_label_3
_geom_angle
C21 P1 C11 103.70(16)
C21 P1 C1 112.74(16)
C11 P1 C1 97.80(15)
C4 P2 C31 112.33(16)
C4 P2 C41 98.55(16)
C31 P2 C41 106.71(15)
C3 B1 C2 111.3(3)
C3 B1 N1 111.0(3)
C2 B1 N1 103.5(3)
C3 B1 C51 109.8(3)
C2 B1 C51 115.4(3)
N1 B1 C51 105.4(2)
C61 N1 C65 117.9(3)
C61 N1 B1 119.0(3)
C65 N1 B1 122.9(3)
C2 C1 P1 110.0(2)
C2 C1 H1A 109.7
P1 C1 H1A 109.7
C2 C1 H1B 109.7
P1 C1 H1B 109.7
H1A C1 H1B 108.2
C1 C2 B1 114.7(3)
C1 C2 H2A 108.6
B1 C2 H2A 108.6
C1 C2 H2B 108.6
B1 C2 H2B 108.6
H2A C2 H2B 107.6
C4 C3 B1 118.6(3)
C4 C3 H3A 107.7
B1 C3 H3A 107.7
C4 C3 H3B 107.7
B1 C3 H3B 107.7
H3A C3 H3B 107.1
C3 C4 P2 109.1(2)
C3 C4 H4A 109.9
P2 C4 H4A 109.9
C3 C4 H4B 109.9
P2 C4 H4B 109.9
H4A C4 H4B 108.3
C16 C11 C12 117.9(3)
C16 C11 P1 125.3(3)
C12 C11 P1 116.7(3)
C13 C12 C11 120.2(3)
C13 C12 C17 117.3(3)
C11 C12 C17 122.5(3)
C14 C13 C12 122.2(3)
C14 C13 H13 118.9
C12 C13 H13 118.9
C13 C14 C15 117.7(3)
C13 C14 C18 121.0(4)
C15 C14 C18 121.3(4)
C14 C15 C16 122.0(4)
C14 C15 H15 119.0
C16 C15 H15 119.0
C15 C16 C11 119.9(3)
C15 C16 C19 115.8(3)
C11 C16 C19 124.3(3)
C12 C17 H17A 109.5
C12 C17 H17B 109.5
H17A C17 H17B 109.5
C12 C17 H17C 109.5
H17A C17 H17C 109.5
H17B C17 H17C 109.5
C14 C18 H18A 109.5
C14 C18 H18B 109.5
H18A C18 H18B 109.5
C14 C18 H18C 109.5
H18A C18 H18C 109.5
H18B C18 H18C 109.5
C16 C19 H19A 109.5
C16 C19 H19B 109.5
H19A C19 H19B 109.5
C16 C19 H19C 109.5
H19A C19 H19C 109.5
H19B C19 H19C 109.5
C22 C21 C26 116.9(3)
C22 C21 P1 114.9(3)
C26 C21 P1 127.9(3)
C23 C22 C21 120.2(4)
C23 C22 C27 117.2(4)
C21 C22 C27 122.6(4)
C24 C23 C22 122.8(4)
C24 C23 H23 118.6
C22 C23 H23 118.6
C25 C24 C23 116.8(4)
C25 C24 C28 121.5(4)
C23 C24 C28 121.7(4)
C24 C25 C26 123.5(4)
C24 C25 H25 118.3
C26 C25 H25 118.3
C25 C26 C21 119.9(3)
C25 C26 C29 117.1(3)
C21 C26 C29 123.1(3)
C22 C27 H27A 109.5
C22 C27 H27B 109.5
H27A C27 H27B 109.5
C22 C27 H27C 109.5
H27A C27 H27C 109.5
H27B C27 H27C 109.5
C24 C28 H28A 109.5
C24 C28 H28B 109.5
H28A C28 H28B 109.5
C24 C28 H28C 109.5
H28A C28 H28C 109.5
H28B C28 H28C 109.5
C26 C29 H29A 109.5
C26 C29 H29B 109.5
H29A C29 H29B 109.5
C26 C29 H29C 109.5
H29A C29 H29C 109.5
H29B C29 H29C 109.5
C36 C31 C32 117.6(3)
C36 C31 P2 113.1(3)
C32 C31 P2 128.3(3)
C33 C32 C31 119.0(3)
C33 C32 C37 116.4(3)
C31 C32 C37 124.6(3)
C34 C33 C32 124.0(4)
C34 C33 H33 118.0
C32 C33 H33 118.0
C33 C34 C35 116.5(4)
C33 C34 C38 122.6(4)
C35 C34 C38 121.0(4)
C34 C35 C36 123.0(4)
C34 C35 H35 118.5
C36 C35 H35 118.5
C35 C36 C31 119.9(3)
C35 C36 C39 117.6(3)
C31 C36 C39 122.4(3)
C32 C37 H37A 109.5
C32 C37 H37B 109.5
H37A C37 H37B 109.5
C32 C37 H37C 109.5
H37A C37 H37C 109.5
H37B C37 H37C 109.5
C34 C38 H38A 109.5
C34 C38 H38B 109.5
H38A C38 H38B 109.5
C34 C38 H38C 109.5
H38A C38 H38C 109.5
H38B C38 H38C 109.5
C36 C39 H39A 109.5
C36 C39 H39B 109.5
H39A C39 H39B 109.5
C36 C39 H39C 109.5
H39A C39 H39C 109.5
H39B C39 H39C 109.5
C42 C41 C46 117.9(3)
C42 C41 P2 116.8(3)
C46 C41 P2 125.1(3)
C43 C42 C41 119.4(4)
C43 C42 C47 117.7(3)
C41 C42 C47 122.9(4)
C44 C43 C42 122.9(4)
C44 C43 H43 118.6
C42 C43 H43 118.6
C45 C44 C43 117.1(4)
C45 C44 C48 121.6(4)
C43 C44 C48 121.3(4)
C44 C45 C46 122.9(4)
C44 C45 H45 118.5
C46 C45 H45 118.5
C45 C46 C41 119.8(3)
C45 C46 C49 117.1(3)
C41 C46 C49 123.0(3)
C42 C47 H47A 109.5
C42 C47 H47B 109.5
H47A C47 H47B 109.5
C42 C47 H47C 109.5
H47A C47 H47C 109.5
H47B C47 H47C 109.5
C44 C48 H48A 109.5
C44 C48 H48B 109.5
H48A C48 H48B 109.5
C44 C48 H48C 109.5
H48A C48 H48C 109.5
H48B C48 H48C 109.5
C46 C49 H49A 109.5
C46 C49 H49B 109.5
H49A C49 H49B 109.5
C46 C49 H49C 109.5
H49A C49 H49C 109.5
H49B C49 H49C 109.5
C52 C51 C56 111.0(3)
C52 C51 B1 124.6(3)
C56 C51 B1 123.9(3)
F52 C52 C53 114.9(3)
F52 C52 C51 119.8(3)
C53 C52 C51 125.3(3)
F53 C53 C54 119.1(3)
F53 C53 C52 120.6(3)
C54 C53 C52 120.3(3)
F54 C54 C53 121.0(4)
F54 C54 C55 121.2(4)
C53 C54 C55 117.8(3)
F55 C55 C56 120.8(4)
F55 C55 C54 118.9(3)
C56 C55 C54 120.3(3)
C55 C56 F56 115.4(3)
C55 C56 C51 125.4(3)
F56 C56 C51 119.2(3)
N1 C61 C62 122.3(4)
N1 C61 H61 118.9
C62 C61 H61 118.9
C63 C62 C61 119.6(4)
C63 C62 H62 120.2
C61 C62 H62 120.2
C62 C63 C64 118.7(4)
C62 C63 H63 120.7
C64 C63 H63 120.7
C65 C64 C63 119.6(4)
C65 C64 H64 120.2
C63 C64 H64 120.2
N1 C65 C64 121.9(4)
N1 C65 H65 119.1
C64 C65 H65 119.1

loop_
_geom_bond_atom_site_label_1
_geom_bond_atom_site_label_2
_geom_bond_distance
P1 C21 1.843(4)
P1 C11 1.852(4)
P1 C1 1.854(4)
P2 C4 1.840(3)
P2 C31 1.845(4)
P2 C41 1.849(4)
B1 C3 1.614(5)
B1 C2 1.621(5)
B1 N1 1.634(5)
B1 C51 1.656(5)
N1 C61 1.342(4)
N1 C65 1.350(4)
C1 C2 1.534(4)
C1 H1A 0.9800
C1 H1B 0.9800
C2 H2A 0.9800
C2 H2B 0.9800
C3 C4 1.543(5)
C3 H3A 0.9800
C3 H3B 0.9800
C4 H4A 0.9800
C4 H4B 0.9800
C11 C16 1.403(5)
C11 C12 1.410(5)
C12 C13 1.382(5)
C12 C17 1.512(5)
C13 C14 1.378(5)
C13 H13 0.9400
C14 C15 1.384(5)
C14 C18 1.514(5)
C15 C16 1.393(5)
C15 H15 0.9400
C16 C19 1.513(5)
C17 H17A 0.9700
C17 H17B 0.9700
C17 H17C 0.9700
C18 H18A 0.9700
C18 H18B 0.9700
C18 H18C 0.9700
C19 H19A 0.9700
C19 H19B 0.9700
C19 H19C 0.9700
C21 C22 1.418(5)
C21 C26 1.422(5)
C22 C23 1.385(5)
C22 C27 1.513(5)
C23 C24 1.381(6)
C23 H23 0.9400
C24 C25 1.376(5)
C24 C28 1.513(6)
C25 C26 1.379(5)
C25 H25 0.9400
C26 C29 1.511(5)
C27 H27A 0.9700
C27 H27B 0.9700
C27 H27C 0.9700
C28 H28A 0.9700
C28 H28B 0.9700
C28 H28C 0.9700
C29 H29A 0.9700
C29 H29B 0.9700
C29 H29C 0.9700
C31 C36 1.414(5)
C31 C32 1.418(5)
C32 C33 1.399(5)
C32 C37 1.510(5)
C33 C34 1.365(5)
C33 H33 0.9400
C34 C35 1.386(5)
C34 C38 1.504(6)
C35 C36 1.391(5)
C35 H35 0.9400
C36 C39 1.497(5)
C37 H37A 0.9700
C37 H37B 0.9700
C37 H37C 0.9700
C38 H38A 0.9700
C38 H38B 0.9700
C38 H38C 0.9700
C39 H39A 0.9700
C39 H39B 0.9700
C39 H39C 0.9700
C41 C42 1.412(5)
C41 C46 1.419(5)
C42 C43 1.394(6)
C42 C47 1.520(5)
C43 C44 1.382(6)
C43 H43 0.9400
C44 C45 1.381(6)
C44 C48 1.518(6)
C45 C46 1.382(5)
C45 H45 0.9400
C46 C49 1.509(5)
C47 H47A 0.9700
C47 H47B 0.9700
C47 H47C 0.9700
C48 H48A 0.9700
C48 H48B 0.9700
C48 H48C 0.9700
C49 H49A 0.9700
C49 H49B 0.9700
C49 H49C 0.9700
C51 C52 1.395(5)
C51 C56 1.395(4)
F52 C52 1.354(4)
C52 C53 1.369(5)
F53 C53 1.357(4)
C53 C54 1.357(5)
F54 C54 1.337(4)
C54 C55 1.373(5)
F55 C55 1.353(4)
C55 C56 1.359(5)
F56 C56 1.361(4)
C61 C62 1.371(5)
C61 H61 0.9400
C62 C63 1.366(6)
C62 H62 0.9400
C63 C64 1.372(6)
C63 H63 0.9400
C64 C65 1.371(5)
C64 H64 0.9400
C65 H65 0.9400

loop_
_geom_torsion_atom_site_label_1
_geom_torsion_atom_site_label_2
_geom_torsion_atom_site_label_3
_geom_torsion_atom_site_label_4
_geom_torsion
C3 B1 N1 C61 -172.8(3)
C2 B1 N1 C61 67.7(4)
C51 B1 N1 C61 -53.9(4)
C3 B1 N1 C65 12.8(4)
C2 B1 N1 C65 -106.7(3)
C51 B1 N1 C65 131.7(3)
C21 P1 C1 C2 177.2(2)
C11 P1 C1 C2 68.7(3)
P1 C1 C2 B1 -161.7(2)
C3 B1 C2 C1 -55.5(4)
N1 B1 C2 C1 63.8(3)
C51 B1 C2 C1 178.4(3)
C2 B1 C3 C4 -174.6(3)
N1 B1 C3 C4 70.7(4)
C51 B1 C3 C4 -45.5(4)
B1 C3 C4 P2 -166.7(3)
C31 P2 C4 C3 -174.1(2)
C41 P2 C4 C3 73.8(3)
C21 P1 C11 C16 -44.6(3)
C1 P1 C11 C16 71.2(3)
C21 P1 C11 C12 139.3(3)
C1 P1 C11 C12 -105.0(3)
C16 C11 C12 C13 -0.1(5)
P1 C11 C12 C13 176.4(3)
C16 C11 C12 C17 179.8(3)
P1 C11 C12 C17 -3.8(5)
C11 C12 C13 C14 -0.7(6)
C17 C12 C13 C14 179.4(4)
C12 C13 C14 C15 1.7(6)
C12 C13 C14 C18 -178.1(4)
C13 C14 C15 C16 -2.1(6)
C18 C14 C15 C16 177.8(4)
C14 C15 C16 C11 1.4(6)
C14 C15 C16 C19 179.8(4)
C12 C11 C16 C15 -0.3(5)
P1 C11 C16 C15 -176.4(3)
C12 C11 C16 C19 -178.5(3)
P1 C11 C16 C19 5.4(5)
C11 P1 C21 C22 -63.6(3)
C1 P1 C21 C22 -168.2(3)
C11 P1 C21 C26 123.5(3)
C1 P1 C21 C26 18.8(4)
C26 C21 C22 C23 -3.9(5)
P1 C21 C22 C23 -177.7(3)
C26 C21 C22 C27 174.6(3)
P1 C21 C22 C27 0.8(5)
C21 C22 C23 C24 3.0(6)
C27 C22 C23 C24 -175.5(4)
C22 C23 C24 C25 -0.5(6)
C22 C23 C24 C28 179.7(4)
C23 C24 C25 C26 -1.0(6)
C28 C24 C25 C26 178.8(4)
C24 C25 C26 C21 0.0(6)
C24 C25 C26 C29 179.7(4)
C22 C21 C26 C25 2.4(5)
P1 C21 C26 C25 175.3(3)
C22 C21 C26 C29 -177.3(3)
P1 C21 C26 C29 -4.4(5)
C4 P2 C31 C36 179.0(2)
C41 P2 C31 C36 -74.0(3)
C4 P2 C31 C32 11.2(4)
C41 P2 C31 C32 118.1(3)
C36 C31 C32 C33 -1.9(5)
P2 C31 C32 C33 165.5(3)
C36 C31 C32 C37 177.8(4)
P2 C31 C32 C37 -14.8(5)
C31 C32 C33 C34 0.5(6)
C37 C32 C33 C34 -179.2(4)
C32 C33 C34 C35 2.1(6)
C32 C33 C34 C38 -178.7(4)
C33 C34 C35 C36 -3.3(6)
C38 C34 C35 C36 177.4(4)
C34 C35 C36 C31 2.0(6)
C34 C35 C36 C39 -177.3(4)
C32 C31 C36 C35 0.7(5)
P2 C31 C36 C35 -168.6(3)
C32 C31 C36 C39 180.0(3)
P2 C31 C36 C39 10.7(4)
C4 P2 C41 C42 -106.3(3)
C31 P2 C41 C42 137.2(3)
C4 P2 C41 C46 68.0(3)
C31 P2 C41 C46 -48.5(3)
C46 C41 C42 C43 -0.9(5)
P2 C41 C42 C43 173.8(3)
C46 C41 C42 C47 179.5(3)
P2 C41 C42 C47 -5.8(4)
C41 C42 C43 C44 1.6(6)
C47 C42 C43 C44 -178.7(4)
C42 C43 C44 C45 -0.5(6)
C42 C43 C44 C48 179.3(4)
C43 C44 C45 C46 -1.3(6)
C48 C44 C45 C46 178.8(4)
C44 C45 C46 C41 2.0(6)
C44 C45 C46 C49 -176.5(4)
C42 C41 C46 C45 -0.8(5)
P2 C41 C46 C45 -175.1(3)
C42 C41 C46 C49 177.6(3)
P2 C41 C46 C49 3.4(5)
C3 B1 C51 C52 -94.2(4)
C2 B1 C51 C52 32.6(5)
N1 B1 C51 C52 146.1(3)
C3 B1 C51 C56 76.8(4)
C2 B1 C51 C56 -156.4(3)
N1 B1 C51 C56 -42.9(4)
C56 C51 C52 F52 179.6(3)
B1 C51 C52 F52 -8.4(5)
C56 C51 C52 C53 -0.2(5)
B1 C51 C52 C53 171.8(3)
F52 C52 C53 F53 0.2(5)
C51 C52 C53 F53 -180.0(3)
F52 C52 C53 C54 -179.9(3)
C51 C52 C53 C54 -0.1(6)
F53 C53 C54 F54 -0.2(6)
C52 C53 C54 F54 180.0(3)
F53 C53 C54 C55 -179.4(3)
C52 C53 C54 C55 0.7(6)
F54 C54 C55 F55 0.1(6)
C53 C54 C55 F55 179.4(4)
F54 C54 C55 C56 179.8(4)
C53 C54 C55 C56 -0.9(6)
F55 C55 C56 F56 -0.4(5)
C54 C55 C56 F56 179.9(3)
F55 C55 C56 C51 -179.7(3)
C54 C55 C56 C51 0.6(6)
C52 C51 C56 C55 0.0(5)
B1 C51 C56 C55 -172.1(4)
C52 C51 C56 F56 -179.2(3)
B1 C51 C56 F56 8.7(5)
C65 N1 C61 C62 0.4(5)
B1 N1 C61 C62 -174.3(3)
N1 C61 C62 C63 -0.8(6)
C61 C62 C63 C64 0.2(6)
C62 C63 C64 C65 0.8(6)
C61 N1 C65 C64 0.6(5)
B1 N1 C65 C64 175.1(3)
C63 C64 C65 N1 -1.2(6)

loop_
_platon_squeeze_void_nr
_platon_squeeze_void_average_x
_platon_squeeze_void_average_y
_platon_squeeze_void_average_z
_platon_squeeze_void_volume
_platon_squeeze_void_count_electrons
_platon_squeeze_void_content
1 -0.495 0.006 0.500 347 63 ' '
